data_4107286
loop_
_publ_author_name
'Nicolas Blouin'
'Alexandre Michaud'
'David Gendron'
'Salem Wakim'
'Emily Blair'
'Rodica Neagu-Plesu'
'Michel Bellet\^ete'
'Gilles Durocher'
'Ye Tao'
'Mario Leclerc'

_publ_contact_author_address
;
      
      D\'epartement de Chimie
      Pavillon Alexandre-Vachon, Local 2240-D
      Universit\'e Laval
      Qu\'ebec, Canada
      G1K 7P4
;
_publ_contact_author_email mario.leclerc@chm.ulaval.ca
_publ_contact_author_fax 418-656-7916
_publ_contact_author_name 'Mario Leclerc'
_publ_contact_author_phone '418 656-5140'
_publ_section_title
;
 Toward a Rational Design of Poly(2,7-Carbazole) Derivatives for Solar
 Cells
;
_journal_name_full 'Journal of the American Chemical Society'
_journal_page_first 732
_journal_page_last 742
_journal_paper_doi 10.1021/ja0771989
_journal_volume 130
_journal_year 2008
_chemical_formula_moiety 'C6 H2 Br2 N2 O'
_chemical_formula_sum 'C6 H2 Br2 N2 O'
_chemical_formula_weight 277.92
_chemical_name_systematic
; 
 ? 
;
_space_group_IT_number 19
_symmetry_cell_setting orthorhombic
_symmetry_space_group_name_Hall 'P 2ac 2ab'
_symmetry_space_group_name_H-M 'P 21 21 21'
_atom_sites_solution_hydrogens geom
_atom_sites_solution_primary direct
_atom_sites_solution_secondary difmap
_audit_creation_method SHELXL-97
_cell_angle_alpha 90.00
_cell_angle_beta 90.00
_cell_angle_gamma 90.00
_cell_formula_units_Z 4
_cell_length_a 4.0985(10)
_cell_length_b 6.5533(16)
_cell_length_c 26.857(7)
_cell_measurement_reflns_used 4335
_cell_measurement_temperature 200(2)
_cell_measurement_theta_max 28.29
_cell_measurement_theta_min 3.03
_cell_volume 721.3(3)
_computing_cell_refinement 'APEX 2 (Bruker, 2005b)'
_computing_data_collection 'APEX 2 (Bruker, 2005b)'
_computing_data_reduction 'SAINT (Bruker, 2003)'
_computing_molecular_graphics 'SHELXTL (Bruker, 2001)'
_computing_publication_material 'SHELXTL (Bruker, 2001)'
_computing_structure_refinement 'SHELXL-97 (Sheldrick, 1997)'
_computing_structure_solution 'SHELXS-97 (Sheldrick, 1990)'
_diffrn_ambient_temperature 200(2)
_diffrn_measured_fraction_theta_full 0.995
_diffrn_measured_fraction_theta_max 0.995
_diffrn_measurement_device_type 'Bruker Smart APEX II CCD'
_diffrn_measurement_method \w
_diffrn_radiation_monochromator graphite
_diffrn_radiation_source 'fine-focus sealed tube'
_diffrn_radiation_type MoK\a
_diffrn_radiation_wavelength 0.71073
_diffrn_reflns_av_R_equivalents 0.0254
_diffrn_reflns_av_sigmaI/netI 0.0229
_diffrn_reflns_limit_h_max 5
_diffrn_reflns_limit_h_min -5
_diffrn_reflns_limit_k_max 8
_diffrn_reflns_limit_k_min -8
_diffrn_reflns_limit_l_max 35
_diffrn_reflns_limit_l_min -35
_diffrn_reflns_number 9008
_diffrn_reflns_theta_full 28.30
_diffrn_reflns_theta_max 28.30
_diffrn_reflns_theta_min 3.03
_exptl_absorpt_coefficient_mu 11.169
_exptl_absorpt_correction_T_max 0.7158
_exptl_absorpt_correction_T_min 0.7158
_exptl_absorpt_correction_type multi-scan
_exptl_absorpt_process_details 'SADABS (Sheldrick, 2004)'
_exptl_crystal_colour Colorless
_exptl_crystal_density_diffrn 2.559
_exptl_crystal_description Block
_exptl_crystal_F_000 520
_exptl_crystal_size_max 0.03
_exptl_crystal_size_mid 0.03
_exptl_crystal_size_min 0.03
_refine_diff_density_max 0.626
_refine_diff_density_min -0.521
_refine_diff_density_rms 0.083
_refine_ls_abs_structure_details 'Flack H D (1983), Acta Cryst. A39, 876-881'
_refine_ls_abs_structure_Flack 0.033(16)
_refine_ls_extinction_method none
_refine_ls_goodness_of_fit_ref 1.311
_refine_ls_hydrogen_treatment constr
_refine_ls_matrix_type full
_refine_ls_number_parameters 100
_refine_ls_number_reflns 1791
_refine_ls_number_restraints 0
_refine_ls_restrained_S_all 1.311
_refine_ls_R_factor_all 0.0275
_refine_ls_R_factor_gt 0.0234
_refine_ls_shift/su_max 0.001
_refine_ls_shift/su_mean 0.000
_refine_ls_structure_factor_coef Fsqd
_refine_ls_weighting_details 'calc w=1/[\s^2^(Fo^2^)+(0.0241P)^2^+0.0000P] where P=(Fo^2^+2Fc^2^)/3'
_refine_ls_weighting_scheme calc
_refine_ls_wR_factor_gt 0.0563
_refine_ls_wR_factor_ref 0.0572
_reflns_number_gt 1635
_reflns_number_total 1791
_reflns_threshold_expression >2sigma(I)
_cod_data_source_file ja0771989-file001.cif
_cod_data_source_block mle005
_cod_database_code 4107286

loop_
_symmetry_equiv_pos_as_xyz
'x, y, z'
'-x+1/2, -y, z+1/2'
'-x, y+1/2, -z+1/2'
'x+1/2, -y+1/2, -z'

loop_
_atom_site_label
_atom_site_type_symbol
_atom_site_fract_x
_atom_site_fract_y
_atom_site_fract_z
_atom_site_U_iso_or_equiv
_atom_site_adp_type
_atom_site_occupancy
_atom_site_symmetry_multiplicity
_atom_site_calc_flag
_atom_site_refinement_flags
Br1 Br -0.24297(9) 0.49077(4) 0.011283(10) 0.03144(10) Uani 1 1 d .
Br2 Br 0.27135(7) 0.75876(4) 0.232512(10) 0.03137(10) Uani 1 1 d .
O1 O 0.3768(6) 0.2015(3) 0.13213(8) 0.0327(5) Uani 1 1 d .
N1 N 0.3805(6) 0.3506(4) 0.16817(9) 0.0287(6) Uani 1 1 d .
N2 N 0.1951(6) 0.2555(4) 0.09200(9) 0.0285(5) Uani 1 1 d .
C1 C 0.1965(6) 0.4942(4) 0.14993(10) 0.0218(6) Uani 1 1 d .
C2 C 0.0856(7) 0.4376(5) 0.10248(10) 0.0211(6) Uani 1 1 d .
C3 C -0.1098(7) 0.5714(5) 0.07434(11) 0.0247(6) Uani 1 1 d .
C4 C -0.1838(7) 0.7520(4) 0.09441(11) 0.0268(6) Uani 1 1 d .
H4 H -0.3107 0.8460 0.0757 0.032 Uiso 1 1 calc R
C5 C -0.0779(7) 0.8076(5) 0.14308(11) 0.0248(6) Uani 1 1 d .
H5 H -0.1445 0.9352 0.1565 0.030 Uiso 1 1 calc R
C6 C 0.1125(7) 0.6856(4) 0.17043(11) 0.0233(6) Uani 1 1 d .

loop_
_atom_site_aniso_label
_atom_site_aniso_U_11
_atom_site_aniso_U_22
_atom_site_aniso_U_33
_atom_site_aniso_U_23
_atom_site_aniso_U_13
_atom_site_aniso_U_12
Br1 0.03512(17) 0.03736(18) 0.02184(15) -0.00158(12) -0.00463(13) -0.00477(17)
Br2 0.03609(16) 0.03433(17) 0.02369(15) -0.00739(11) -0.00294(13) -0.00183(19)
O1 0.0423(12) 0.0253(11) 0.0304(12) -0.0010(10) -0.0041(10) 0.0053(10)
N1 0.0362(14) 0.0248(13) 0.0252(14) -0.0019(11) 0.0016(11) 0.0029(11)
N2 0.0366(14) 0.0248(12) 0.0241(12) -0.0001(10) -0.0016(10) -0.0016(13)
C1 0.0226(14) 0.0245(14) 0.0184(12) 0.0026(11) 0.0016(10) 0.0000(12)
C2 0.0225(14) 0.0239(15) 0.0169(14) -0.0018(12) 0.0041(10) -0.0039(12)
C3 0.0270(14) 0.0287(16) 0.0183(15) 0.0027(13) -0.0006(11) -0.0058(13)
C4 0.0271(15) 0.0282(15) 0.0252(14) 0.0059(12) -0.0012(11) 0.0020(14)
C5 0.0263(15) 0.0226(15) 0.0256(16) -0.0048(13) 0.0026(11) 0.0004(12)
C6 0.0260(14) 0.0229(15) 0.0211(15) -0.0013(13) 0.0012(12) -0.0038(12)

loop_
_atom_type_symbol
_atom_type_description
_atom_type_scat_dispersion_real
_atom_type_scat_dispersion_imag
_atom_type_scat_source
C C 0.0033 0.0016 'International Tables Vol C Tables 4.2.6.8 and 6.1.1.4'
H H 0.0000 0.0000 'International Tables Vol C Tables 4.2.6.8 and 6.1.1.4'
N N 0.0061 0.0033 'International Tables Vol C Tables 4.2.6.8 and 6.1.1.4'
O O 0.0106 0.0060 'International Tables Vol C Tables 4.2.6.8 and 6.1.1.4'
Br Br -0.2901 2.4595 'International Tables Vol C Tables 4.2.6.8 and 6.1.1.4'

loop_
_geom_angle_atom_site_label_1
_geom_angle_atom_site_label_2
_geom_angle_atom_site_label_3
_geom_angle
N2 O1 N1 112.3(2)
C1 N1 O1 104.0(2)
C2 N2 O1 104.8(2)
N1 C1 C2 109.8(3)
N1 C1 C6 129.5(3)
C2 C1 C6 120.7(3)
N2 C2 C1 109.0(3)
N2 C2 C3 130.5(3)
C1 C2 C3 120.5(3)
C4 C3 C2 117.7(3)
C4 C3 Br1 123.6(2)
C2 C3 Br1 118.7(2)
C3 C4 C5 121.9(3)
C3 C4 H4 119.1
C5 C4 H4 119.1
C6 C5 C4 121.9(3)
C6 C5 H5 119.0
C4 C5 H5 119.0
C5 C6 C1 117.3(3)
C5 C6 Br2 123.0(2)
C1 C6 Br2 119.7(2)

loop_
_geom_bond_atom_site_label_1
_geom_bond_atom_site_label_2
_geom_bond_distance
Br1 C3 1.856(3)
Br2 C6 1.853(3)
O1 N2 1.357(3)
O1 N1 1.375(3)
N1 C1 1.302(3)
N2 C2 1.306(4)
C1 C2 1.403(4)
C1 C6 1.413(4)
C2 C3 1.407(4)
C3 C4 1.335(4)
C4 C5 1.425(4)
C4 H4 0.9500
C5 C6 1.337(4)
C5 H5 0.9500

loop_
_geom_torsion_atom_site_label_1
_geom_torsion_atom_site_label_2
_geom_torsion_atom_site_label_3
_geom_torsion_atom_site_label_4
_geom_torsion
N2 O1 N1 C1 0.8(3)
N1 O1 N2 C2 0.2(3)
O1 N1 C1 C2 -1.5(3)
O1 N1 C1 C6 -179.5(3)
O1 N2 C2 C1 -1.1(3)
O1 N2 C2 C3 178.4(3)
N1 C1 C2 N2 1.7(3)
C6 C1 C2 N2 180.0(2)
N1 C1 C2 C3 -177.9(3)
C6 C1 C2 C3 0.4(4)
N2 C2 C3 C4 -179.4(3)
C1 C2 C3 C4 0.1(4)
N2 C2 C3 Br1 -0.7(4)
C1 C2 C3 Br1 178.8(2)
C2 C3 C4 C5 -1.6(4)
Br1 C3 C4 C5 179.7(2)
C3 C4 C5 C6 2.8(5)
C4 C5 C6 C1 -2.3(4)
C4 C5 C6 Br2 176.9(2)
N1 C1 C6 C5 178.6(3)
C2 C1 C6 C5 0.7(4)
N1 C1 C6 Br2 -0.5(4)
C2 C1 C6 Br2 -178.4(2)

loop_
_cod_related_entry_id
_cod_related_entry_database
_cod_related_entry_code
1 ChemSpider 156355
